data_7015870
loop_
_publ_author_name
'Eckenhoff, William T.'
'Pintauer, Tomislav'

_publ_section_title
;
 Atom transfer radical addition (ATRA) catalyzed by copper complexes
 with tris[2-(dimethylamino)ethyl]amine (Me6TREN) ligand in the
 presence of free-radical diazo initiator AIBN.
;
_journal_issue 18
_journal_name_full 'Dalton transactions (Cambridge, England : 2003)'
_journal_page_first 4909
_journal_page_last 4917
_journal_paper_doi 10.1039/c1dt10189g
_journal_volume 40
_journal_year 2011
_chemical_formula_moiety 'C12 H30 Cl Cu N4, Cl'
_chemical_formula_sum 'C12 H30 Cl2 Cu N4'
_chemical_formula_weight 364.84
_chemical_name_systematic
;
?
;
_space_group_IT_number 198
_symmetry_cell_setting cubic
_symmetry_space_group_name_Hall 'P 2ac 2ab 3'
_symmetry_space_group_name_H-M 'P 21 3'
_atom_sites_solution_hydrogens geom
_atom_sites_solution_primary direct
_atom_sites_solution_secondary difmap
_audit_creation_method SHELXL-97
_cell_angle_alpha 90.00
_cell_angle_beta 90.00
_cell_angle_gamma 90.00
_cell_formula_units_Z 4
_cell_length_a 11.85480(10)
_cell_length_b 11.85480(10)
_cell_length_c 11.85480(10)
_cell_measurement_reflns_used 9896
_cell_measurement_temperature 150(2)
_cell_measurement_theta_max 32.0855
_cell_measurement_theta_min 2.4295
_cell_volume 1666.03(2)
_computing_cell_refinement 'SAINT (Bruker, 1998)'
_computing_data_collection 'SMART (Bruker, 1998)'
_computing_data_reduction SAINT
_computing_molecular_graphics 'SHELXTL (Sheldrick, 2000)'
_computing_publication_material SHELXTL
_computing_structure_refinement 'SHELXL-97 (Sheldrick, 1997)'
_computing_structure_solution 'SHELXS-97 (Sheldrick, 1997)'
_diffrn_ambient_temperature 150(2)
_diffrn_measured_fraction_theta_full 0.987
_diffrn_measured_fraction_theta_max 0.987
_diffrn_measurement_device_type 'Bruker Smart ApexII'
_diffrn_measurement_method '\f and \w scans'
_diffrn_radiation_monochromator graphite
_diffrn_radiation_source 'fine-focus sealed tube'
_diffrn_radiation_type MoK\a
_diffrn_radiation_wavelength 0.71073
_diffrn_reflns_av_R_equivalents 0.0359
_diffrn_reflns_av_sigmaI/netI 0.0183
_diffrn_reflns_limit_h_max 17
_diffrn_reflns_limit_h_min -17
_diffrn_reflns_limit_k_max 17
_diffrn_reflns_limit_k_min -17
_diffrn_reflns_limit_l_max 17
_diffrn_reflns_limit_l_min -18
_diffrn_reflns_number 30664
_diffrn_reflns_theta_full 32.77
_diffrn_reflns_theta_max 32.77
_diffrn_reflns_theta_min 2.43
_diffrn_standards_interval_count 0
_diffrn_standards_interval_time 0
_diffrn_standards_number 2038
_exptl_absorpt_coefficient_mu 1.626
_exptl_absorpt_correction_T_max 0.715
_exptl_absorpt_correction_T_min 0.614
_exptl_absorpt_correction_type multi-scan
_exptl_absorpt_process_details 'SADABS (Sheldrick, 2002)'
_exptl_crystal_colour green
_exptl_crystal_density_diffrn 1.455
_exptl_crystal_density_method 'not measured'
_exptl_crystal_description rhomboids
_exptl_crystal_F_000 772
_exptl_crystal_size_max 0.320
_exptl_crystal_size_mid 0.255
_exptl_crystal_size_min 0.206
_refine_diff_density_max 0.287
_refine_diff_density_min -0.394
_refine_diff_density_rms 0.111
_refine_ls_abs_structure_details 'Flack H D (1983), Acta Cryst. A39, 876-881'
_refine_ls_abs_structure_Flack 0.005(9)
_refine_ls_extinction_coef 0.0158(12)
_refine_ls_extinction_expression Fc^*^=kFc[1+0.001xFc^2^\l^3^/sin(2\q)]^-1/4^
_refine_ls_extinction_method SHELXL
_refine_ls_goodness_of_fit_ref 1.155
_refine_ls_hydrogen_treatment constr
_refine_ls_matrix_type full
_refine_ls_number_parameters 61
_refine_ls_number_reflns 2038
_refine_ls_number_restraints 0
_refine_ls_restrained_S_all 1.155
_refine_ls_R_factor_all 0.0221
_refine_ls_R_factor_gt 0.0208
_refine_ls_shift/su_max 0.001
_refine_ls_shift/su_mean 0.000
_refine_ls_structure_factor_coef Fsqd
_refine_ls_weighting_details 'calc w=1/[\s^2^(Fo^2^)+(0.0352P)^2^+0.0307P] where P=(Fo^2^+2Fc^2^)/3'
_refine_ls_weighting_scheme calc
_refine_ls_wR_factor_gt 0.0553
_refine_ls_wR_factor_ref 0.0557
_reflns_number_gt 1965
_reflns_number_total 2038
_reflns_threshold_expression >2sigma(I)
_cod_data_source_file c1dt10189g.txt
_cod_data_source_block '[Cu(Me6TREN)Cl][Cl]'
_cod_original_sg_symbol_H-M 'p 21 3'
_cod_database_code 7015870

loop_
_symmetry_equiv_pos_as_xyz
'x, y, z'
'-x+1/2, -y, z+1/2'
'-x, y+1/2, -z+1/2'
'x+1/2, -y+1/2, -z'
'z, x, y'
'z+1/2, -x+1/2, -y'
'-z+1/2, -x, y+1/2'
'-z, x+1/2, -y+1/2'
'y, z, x'
'-y, z+1/2, -x+1/2'
'y+1/2, -z+1/2, -x'
'-y+1/2, -z, x+1/2'

loop_
_atom_site_label
_atom_site_type_symbol
_atom_site_fract_x
_atom_site_fract_y
_atom_site_fract_z
_atom_site_U_iso_or_equiv
_atom_site_adp_type
_atom_site_occupancy
_atom_site_symmetry_multiplicity
_atom_site_calc_flag
_atom_site_refinement_flags
_atom_site_disorder_assembly
_atom_site_disorder_group
Cu1 Cu 0.484247(10) 0.515753(10) 1.015753(10) 0.01752(7) Uani 1 3 d S . .
Cl1 Cl 0.37423(2) 0.62577(2) 1.12577(2) 0.02590(10) Uani 1 3 d S . .
C1 C 0.61744(9) 0.31341(9) 0.98110(10) 0.02303(19) Uani 1 1 d . . .
H1A H 0.6882 0.2841 0.9524 0.028 Uiso 1 1 calc R . .
H1B H 0.5604 0.2554 0.9723 0.028 Uiso 1 1 calc R . .
N1 N 0.58431(7) 0.41569(7) 0.91569(7) 0.0188(3) Uani 1 3 d S . .
Cl2 Cl 0.92810(3) 0.42810(3) 0.07190(3) 0.02908(11) Uani 1 3 d S . .
N2 N 0.60375(8) 0.64600(8) 0.97558(8) 0.02141(16) Uani 1 1 d . . .
C2 C 0.65682(11) 0.60538(10) 0.86985(9) 0.0239(2) Uani 1 1 d . . .
H2A H 0.7245 0.6487 0.8543 0.029 Uiso 1 1 calc R . .
H2B H 0.6051 0.6153 0.8072 0.029 Uiso 1 1 calc R . .
C4 C 0.69087(10) 0.65896(11) 1.06453(11) 0.0293(2) Uani 1 1 d . . .
H4A H 0.7448 0.7148 1.0415 0.044 Uiso 1 1 calc R . .
H4B H 0.7285 0.5882 1.0760 0.044 Uiso 1 1 calc R . .
H4C H 0.6556 0.6823 1.1336 0.044 Uiso 1 1 calc R . .
C3 C 0.55253(12) 0.75779(10) 0.95559(11) 0.0299(2) Uani 1 1 d . . .
H3A H 0.6095 0.8095 0.9303 0.045 Uiso 1 1 calc R . .
H3B H 0.5199 0.7852 1.0244 0.045 Uiso 1 1 calc R . .
H3C H 0.4949 0.7514 0.8991 0.045 Uiso 1 1 calc R . .

loop_
_atom_site_aniso_label
_atom_site_aniso_U_11
_atom_site_aniso_U_22
_atom_site_aniso_U_33
_atom_site_aniso_U_23
_atom_site_aniso_U_13
_atom_site_aniso_U_12
Cu1 0.01752(7) 0.01752(7) 0.01752(7) -0.00070(4) 0.00070(4) 0.00070(4)
Cl1 0.02590(10) 0.02590(10) 0.02590(10) -0.00412(9) 0.00412(9) 0.00412(9)
C1 0.0222(4) 0.0205(4) 0.0263(5) 0.0025(4) 0.0024(4) 0.0050(3)
N1 0.0188(3) 0.0188(3) 0.0188(3) -0.0006(3) 0.0006(3) 0.0006(3)
Cl2 0.02908(11) 0.02908(11) 0.02908(11) -0.00308(11) -0.00308(11) 0.00308(11)
N2 0.0260(4) 0.0198(4) 0.0185(4) -0.0009(3) 0.0031(3) -0.0041(3)
C2 0.0283(5) 0.0244(5) 0.0190(4) -0.0008(4) 0.0054(4) -0.0054(4)
C4 0.0315(6) 0.0325(6) 0.0239(5) -0.0046(5) -0.0006(4) -0.0091(5)
C3 0.0408(6) 0.0203(5) 0.0286(6) 0.0022(4) 0.0044(5) -0.0016(5)

loop_
_atom_type_symbol
_atom_type_description
_atom_type_scat_dispersion_real
_atom_type_scat_dispersion_imag
_atom_type_scat_source
C C 0.0033 0.0016 'International Tables Vol C Tables 4.2.6.8 and 6.1.1.4'
H H 0.0000 0.0000 'International Tables Vol C Tables 4.2.6.8 and 6.1.1.4'
N N 0.0061 0.0033 'International Tables Vol C Tables 4.2.6.8 and 6.1.1.4'
Cl Cl 0.1484 0.1585 'International Tables Vol C Tables 4.2.6.8 and 6.1.1.4'
Cu Cu 0.3201 1.2651 'International Tables Vol C Tables 4.2.6.8 and 6.1.1.4'

loop_
_geom_angle_atom_site_label_1
_geom_angle_atom_site_label_2
_geom_angle_atom_site_label_3
_geom_angle
_geom_angle_site_symmetry_1
_geom_angle_site_symmetry_3
_geom_angle_publ_flag
N1 Cu1 N2 84.62(3) . 7_665 ?
N1 Cu1 N2 84.62(3) . 10_646 ?
N2 Cu1 N2 119.130(8) 7_665 10_646 ?
N1 Cu1 N2 84.62(3) . . ?
N2 Cu1 N2 119.132(8) 7_665 . ?
N2 Cu1 N2 119.133(8) 10_646 . ?
N1 Cu1 Cl1 180.00(2) . . ?
N2 Cu1 Cl1 95.38(3) 7_665 . ?
N2 Cu1 Cl1 95.38(3) 10_646 . ?
N2 Cu1 Cl1 95.38(3) . . ?
N1 C1 C2 109.92(9) . 7_665 ?
N1 C1 H1A 109.7 . . ?
C2 C1 H1A 109.7 7_665 . ?
N1 C1 H1B 109.7 . . ?
C2 C1 H1B 109.7 7_665 . ?
H1A C1 H1B 108.2 . . ?
C1 N1 C1 110.20(7) 10_646 . ?
C1 N1 C1 110.20(7) 10_646 7_665 ?
C1 N1 C1 110.20(7) . 7_665 ?
C1 N1 Cu1 108.74(7) 10_646 . ?
C1 N1 Cu1 108.73(7) . . ?
C1 N1 Cu1 108.73(7) 7_665 . ?
C3 N2 C2 109.28(9) . . ?
C3 N2 C4 107.89(10) . . ?
C2 N2 C4 109.81(9) . . ?
C3 N2 Cu1 114.16(7) . . ?
C2 N2 Cu1 103.51(6) . . ?
C4 N2 Cu1 112.07(7) . . ?
N2 C2 C1 109.20(9) . 10_646 ?
N2 C2 H2A 109.8 . . ?
C1 C2 H2A 109.8 10_646 . ?
N2 C2 H2B 109.8 . . ?
C1 C2 H2B 109.8 10_646 . ?
H2A C2 H2B 108.3 . . ?
N2 C4 H4A 109.5 . . ?
N2 C4 H4B 109.5 . . ?
H4A C4 H4B 109.5 . . ?
N2 C4 H4C 109.5 . . ?
H4A C4 H4C 109.5 . . ?
H4B C4 H4C 109.5 . . ?
N2 C3 H3A 109.5 . . ?
N2 C3 H3B 109.5 . . ?
H3A C3 H3B 109.5 . . ?
N2 C3 H3C 109.5 . . ?
H3A C3 H3C 109.5 . . ?
H3B C3 H3C 109.5 . . ?

loop_
_geom_bond_atom_site_label_1
_geom_bond_atom_site_label_2
_geom_bond_distance
_geom_bond_site_symmetry_2
_geom_bond_publ_flag
Cu1 N1 2.0546(15) . ?
Cu1 N2 2.1489(9) 7_665 ?
Cu1 N2 2.1489(9) 10_646 ?
Cu1 N2 2.1489(9) . ?
Cu1 Cl1 2.2589(5) . ?
C1 N1 1.4918(11) . ?
C1 C2 1.5224(17) 7_665 ?
C1 H1A 0.9700 . ?
C1 H1B 0.9700 . ?
N1 C1 1.4918(12) 10_646 ?
N1 C1 1.4919(11) 7_665 ?
N2 C3 1.4768(16) . ?
N2 C2 1.4829(14) . ?
N2 C4 1.4839(15) . ?
C2 C1 1.5225(17) 10_646 ?
C2 H2A 0.9700 . ?
C2 H2B 0.9700 . ?
C4 H4A 0.9600 . ?
C4 H4B 0.9600 . ?
C4 H4C 0.9600 . ?
C3 H3A 0.9600 . ?
C3 H3B 0.9600 . ?
C3 H3C 0.9600 . ?
